data_7233878
loop_
_publ_author_name
'Yuan, Fei'
'Yuan, Chun-Mei'
'Zhou, Chun-Sheng'
'Qiao, Cheng-Fang'
'Lu, Lu'
'Ma, Ai-Qing'
'Singh, Ayushi'
'Kumar, Abhinav'

_publ_section_title
;
 Syntheses and photocatalytic properties of three new d10-based
 coordination polymers: effects of metal centres and ancillary ligands
;
_journal_issue 43
_journal_name_full CrystEngComm
_journal_page_first 6558
_journal_paper_doi 10.1039/C9CE01325C
_journal_volume 21
_journal_year 2019
_chemical_formula_moiety 'C27 H25 Cd N2 O7'
_chemical_formula_sum 'C27 H25 Cd N2 O7'
_chemical_formula_weight 601.89
_space_group_crystal_system monoclinic
_space_group_IT_number 13
_space_group_name_Hall '-P 2yac'
_space_group_name_H-M_alt 'P 1 2/n 1'
_symmetry_space_group_name_Hall '-P 2yac'
_symmetry_space_group_name_H-M 'P 1 2/n 1'
_atom_sites_solution_hydrogens mixed
_audit_creation_date 2019-05-16
_audit_creation_method
;
Olex2 1.2
(compiled 2018.05.29 svn.r3508 for OlexSys, GUI svn.r5506)
;
_audit_update_record
;
2019-07-25 deposited with the CCDC.    2019-09-16 downloaded from the CCDC.
;
_cell_angle_alpha 90
_cell_angle_beta 98.035(3)
_cell_angle_gamma 90
_cell_formula_units_Z 4
_cell_length_a 19.8075(6)
_cell_length_b 6.2207(2)
_cell_length_c 20.4492(6)
_cell_measurement_reflns_used 3336
_cell_measurement_temperature 236(50)
_cell_measurement_theta_max 73.6480
_cell_measurement_theta_min 4.3540
_cell_volume 2494.94(13)
_computing_cell_refinement 'CrysAlisPro 1.171.39.46 (Rigaku OD, 2018)'
_computing_data_collection 'CrysAlisPro 1.171.39.46 (Rigaku OD, 2018)'
_computing_data_reduction 'CrysAlisPro 1.171.39.46 (Rigaku OD, 2018)'
_computing_molecular_graphics 'Olex2 (Dolomanov et al., 2009)'
_computing_publication_material 'Olex2 (Dolomanov et al., 2009)'
_computing_structure_refinement 'ShelXL (Sheldrick, 2015)'
_diffrn_ambient_environment N~2~
_diffrn_ambient_temperature 236(50)
_diffrn_detector 'CCD plate'
_diffrn_detector_area_resol_mean 10.6525
_diffrn_detector_type Atlas
_diffrn_measured_fraction_theta_full 0.994
_diffrn_measured_fraction_theta_max 0.994
_diffrn_measurement_details
;
List of Runs (angles in degrees, time in seconds):

  # Type    Start    End  Width  t~exp~   \w     \q     \k     \f   Frames
#--------------------------------------------------------------------------
  1  \w   -102.00 -13.00   1.00    2.00    --  -40.08 -77.00-180.00   89
  2  \w    -89.00  -6.00   1.00    2.00    --  -40.08 125.00 -60.00   83
  3  \w    -32.00   1.00   1.00    2.00    --   40.08 -57.00  60.00   33
  4  \w     34.00 115.00   1.00    3.00    --  105.81-125.00  30.00   81
  5  \w     44.00 120.00   1.00    3.00    --  105.81 -30.00 120.00   76
  6  \w     34.00 118.00   1.00    3.00    --  105.81-125.00-180.00   84
  7  \w    138.00 163.00   1.00    3.00    --  105.81 125.00-180.00   25
;
_diffrn_measurement_device 'four-circle diffractometer'
_diffrn_measurement_device_type 'SuperNova, Dual, Cu at home/near, Atlas'
_diffrn_measurement_method '\w scans'
_diffrn_orient_matrix_type 'CrysAlisPro convention (1999,Acta A55,543-557)'
_diffrn_orient_matrix_UB_11 0.0631133000
_diffrn_orient_matrix_UB_12 0.1470613000
_diffrn_orient_matrix_UB_13 0.0118458000
_diffrn_orient_matrix_UB_21 -0.0461573000
_diffrn_orient_matrix_UB_22 0.1984991000
_diffrn_orient_matrix_UB_23 -0.0144964000
_diffrn_orient_matrix_UB_31 -0.0078389000
_diffrn_orient_matrix_UB_32 0.0150479000
_diffrn_orient_matrix_UB_33 0.0737804000
_diffrn_radiation_monochromator mirror
_diffrn_radiation_probe x-ray
_diffrn_radiation_type CuK\a
_diffrn_radiation_wavelength 1.54184
_diffrn_reflns_av_R_equivalents 0.0245
_diffrn_reflns_av_unetI/netI 0.0337
_diffrn_reflns_Laue_measured_fraction_full 0.994
_diffrn_reflns_Laue_measured_fraction_max 0.994
_diffrn_reflns_limit_h_max 22
_diffrn_reflns_limit_h_min -23
_diffrn_reflns_limit_k_max 7
_diffrn_reflns_limit_k_min -7
_diffrn_reflns_limit_l_max 24
_diffrn_reflns_limit_l_min -17
_diffrn_reflns_number 7920
_diffrn_reflns_point_group_measured_fraction_full 0.994
_diffrn_reflns_point_group_measured_fraction_max 0.994
_diffrn_reflns_theta_full 66.583
_diffrn_reflns_theta_max 66.583
_diffrn_reflns_theta_min 4.367
_diffrn_source 'micro-focus sealed X-ray tube'
_diffrn_source_type 'SuperNova (Cu) X-ray Source'
_exptl_absorpt_coefficient_mu 7.442
_exptl_absorpt_correction_T_max 1.00000
_exptl_absorpt_correction_T_min 0.42798
_exptl_absorpt_correction_type multi-scan
_exptl_absorpt_process_details
;
CrysAlisPro 1.171.39.46 (Rigaku Oxford Diffraction, 2018)
Empirical absorption correction using spherical harmonics,
 implemented in SCALE3 ABSPACK scaling algorithm.
;
_exptl_crystal_density_diffrn 1.602
_exptl_crystal_description block
_exptl_crystal_F_000 1220
_exptl_crystal_size_max 0.19
_exptl_crystal_size_mid 0.18
_exptl_crystal_size_min 0.17
_refine_diff_density_max 0.663
_refine_diff_density_min -0.679
_refine_diff_density_rms 0.076
_refine_ls_extinction_method none
_refine_ls_goodness_of_fit_ref 1.049
_refine_ls_hydrogen_treatment constr
_refine_ls_matrix_type full
_refine_ls_number_parameters 391
_refine_ls_number_reflns 4394
_refine_ls_number_restraints 37
_refine_ls_restrained_S_all 1.063
_refine_ls_R_factor_all 0.0337
_refine_ls_R_factor_gt 0.0290
_refine_ls_shift/su_max 0.001
_refine_ls_shift/su_mean 0.000
_refine_ls_structure_factor_coef Fsqd
_refine_ls_weighting_details 'w=1/[\s^2^(Fo^2^)+(0.0424P)^2^+0.7795P] where P=(Fo^2^+2Fc^2^)/3'
_refine_ls_weighting_scheme calc
_refine_ls_wR_factor_gt 0.0735
_refine_ls_wR_factor_ref 0.0772
_reflns_Friedel_coverage 0.000
_reflns_number_gt 3922
_reflns_number_total 4394
_reflns_threshold_expression 'I > 2\s(I)'
_cod_data_source_file c9ce01325c2.cif
_cod_data_source_block 2
_cod_depositor_comments 'Adding full bibliography for 7233876--7233878.cif.'
_cod_original_cell_volume 2494.95(14)
_cod_database_code 7233878
_shelx_shelxl_version_number 2014/7
_chemical_oxdiff_usercomment c4a-c3-mgcl2
_shelx_space_group_comment
;
The symmetry employed for this shelxl refinement is uniquely defined
by the following loop, which should always be used as a source of
symmetry information in preference to the above space-group names.
They are only intended as comments.
;
_shelx_estimated_absorpt_t_max 0.364
_shelx_estimated_absorpt_t_min 0.332
_reflns_odcompleteness_completeness 86.28
_reflns_odcompleteness_iscentric 1
_reflns_odcompleteness_theta 67.13
_olex2_refinement_description
;
1. Fixed Uiso
 At 1.2 times of:
  All C(H) groups, All C(H,H) groups
 At 1.5 times of:
  All O(H,H) groups
2. Restrained distances
 C30-N4
 1.37 with sigma of 0.02
 C30-N3
 1.37 with sigma of 0.02
 C25-N1
 1.37 with sigma of 0.02
 C23-N1
 1.37 with sigma of 0.02
 N2-C25
 1.37 with sigma of 0.02
 C30-N3 = C30-N4
 1.37 with sigma of 0.01
3. Uiso/Uaniso restraints and constraints
Uanis(C24) \\sim Ueq: with sigma of 0.01 and sigma for terminal atoms of 0.02
Uanis(C23) \\sim Ueq, Uanis(C31) \\sim Ueq: with sigma of 0.001 and sigma for
terminal atoms of 0.002
Uanis(N4) \\sim Ueq, Uanis(N1) \\sim Ueq: with sigma of 0.001 and sigma for
terminal atoms of 0.002
Uanis(N4) = Uanis(N1)
4. Others
 Fixed Sof: N1(0.5) N2(0.5) N3(0.5) N4(0.5) C23(0.5) H23(0.5) C24(0.5)
 H24(0.5) C25(0.5) H25(0.5) C26(0.5) H26A(0.5) H26B(0.5) C27(0.5) H27A(0.5)
 H27B(0.5) C28(0.5) H28A(0.5) H28B(0.5) C29(0.5) H29A(0.5) H29B(0.5) C30(0.5)
 H30(0.5) C31(0.5) H31(0.5) C32(0.5) H32(0.5)
5.a Riding coordinates:
 O1W(H1WA,H1WB), C23(H23), C24(H24), C25(H25), C26(H26A,H26B), C27(H27A,H27B),
 C28(H28A,H28B), C29(H29A,H29B), C30(H30), C31(H31), C32(H32)
5.b Secondary CH2 refined with riding coordinates:
 C8(H8A,H8B), C15(H15A,H15B)
5.c Aromatic/amide H refined with riding coordinates:
 C3(H3), C4(H4), C5(H5), C7(H7), C10(H10), C12(H12), C13(H13), C14(H14),
 C17(H17), C18(H18), C19(H19), C21(H21)
;
_olex2_submission_special_instructions 'No special instructions were received'
_oxdiff_exptl_absorpt_empirical_details
;
Empirical correction (ABSPACK) includes:
- Absorption correction using spherical harmonics
- Frame scaling
;
_oxdiff_exptl_absorpt_empirical_full_max 2.050
_oxdiff_exptl_absorpt_empirical_full_min 0.713

loop_
_space_group_symop_operation_xyz
'x, y, z'
'-x+1/2, y, -z+1/2'
'-x, -y, -z'
'x-1/2, -y, z-1/2'

loop_
_atom_site_label
_atom_site_type_symbol
_atom_site_fract_x
_atom_site_fract_y
_atom_site_fract_z
_atom_site_U_iso_or_equiv
_atom_site_adp_type
_atom_site_occupancy
_atom_site_site_symmetry_order
_atom_site_calc_flag
_atom_site_refinement_flags_posn
_atom_site_refinement_flags_adp
_atom_site_refinement_flags_occupancy
Cd1 Cd 0.70318(2) 0.38133(3) 0.66382(2) 0.02228(8) Uani 1 1 d . . .
O1 O 0.81314(11) 0.3581(3) 0.71740(10) 0.0290(5) Uani 1 1 d . . .
O1W O 0.74085(16) 0.7372(4) 0.67773(12) 0.0526(7) Uani 1 1 d . . .
H1WA H 0.7133 0.8146 0.6990 0.079 Uiso 1 1 d R . .
H1WB H 0.7381 0.8034 0.6392 0.079 Uiso 1 1 d R . .
O2 O 0.85304(15) 0.0999(4) 0.78530(10) 0.0413(6) Uani 1 1 d . . .
O3 O 0.92050(12) 0.2003(4) 0.50838(9) 0.0336(5) Uani 1 1 d . . .
O4 O 0.83113(13) 0.2722(4) 0.19286(9) 0.0352(5) Uani 1 1 d . . .
O5 O 0.78384(13) 0.0804(4) -0.09338(10) 0.0368(5) Uani 1 1 d . . .
O6 O 0.78536(13) 0.4011(3) -0.04881(10) 0.0351(5) Uani 1 1 d . . .
N1 N 0.5956(4) 0.5010(12) 0.6339(4) 0.0344(9) Uani 0.5 1 d D U P
N2 N 0.5224(3) 0.7955(9) 0.6188(2) 0.0311(11) Uani 0.5 1 d D . P
N3 N 0.4928(3) 1.3774(10) 0.4355(3) 0.0383(13) Uani 0.5 1 d D . P
N4 N 0.4029(4) 1.4581(12) 0.3561(3) 0.0344(9) Uani 0.5 1 d D U P
C1 C 0.78436(15) 0.2018(5) -0.04407(13) 0.0264(6) Uani 1 1 d . . .
C2 C 0.78386(15) 0.1011(5) 0.02306(14) 0.0255(6) Uani 1 1 d . . .
C3 C 0.76420(19) -0.1127(5) 0.02976(16) 0.0361(8) Uani 1 1 d . . .
H3 H 0.7500 -0.1966 -0.0073 0.043 Uiso 1 1 calc R . .
C4 C 0.7663(2) -0.1970(5) 0.09275(16) 0.0397(8) Uani 1 1 d . . .
H4 H 0.7516 -0.3373 0.0977 0.048 Uiso 1 1 calc R . .
C5 C 0.78976(18) -0.0773(5) 0.14881(15) 0.0341(7) Uani 1 1 d . . .
H5 H 0.7924 -0.1385 0.1906 0.041 Uiso 1 1 calc R . .
C6 C 0.80910(17) 0.1346(5) 0.14148(14) 0.0279(6) Uani 1 1 d . . .
C7 C 0.80538(15) 0.2238(5) 0.07838(13) 0.0255(6) Uani 1 1 d . . .
H7 H 0.8175 0.3667 0.0736 0.031 Uiso 1 1 calc R . .
C8 C 0.8483(2) 0.1797(6) 0.25606(14) 0.0469(10) Uani 1 1 d . . .
H8A H 0.8845 0.0754 0.2549 0.056 Uiso 1 1 calc R . .
H8B H 0.8089 0.1052 0.2685 0.056 Uiso 1 1 calc R . .
C9 C 0.87117(17) 0.3500(5) 0.30635(14) 0.0320(7) Uani 1 1 d . . .
C10 C 0.86724(16) 0.3045(5) 0.37233(13) 0.0300(7) Uani 1 1 d . . .
H10 H 0.8483 0.1751 0.3836 0.036 Uiso 1 1 calc R . .
C11 C 0.89125(15) 0.4504(5) 0.42167(13) 0.0272(6) Uani 1 1 d . . .
C12 C 0.91919(18) 0.6427(5) 0.40452(15) 0.0333(7) Uani 1 1 d . . .
H12 H 0.9352 0.7414 0.4372 0.040 Uiso 1 1 calc R . .
C13 C 0.92338(19) 0.6890(5) 0.33856(15) 0.0360(7) Uani 1 1 d . . .
H13 H 0.9426 0.8179 0.3274 0.043 Uiso 1 1 calc R . .
C14 C 0.89905(18) 0.5445(6) 0.28983(14) 0.0349(7) Uani 1 1 d . . .
H14 H 0.9013 0.5771 0.2458 0.042 Uiso 1 1 calc R . .
C15 C 0.88540(16) 0.3991(5) 0.49282(13) 0.0286(7) Uani 1 1 d . . .
H15A H 0.9058 0.5128 0.5215 0.034 Uiso 1 1 calc R . .
H15B H 0.8379 0.3856 0.4988 0.034 Uiso 1 1 calc R . .
C16 C 0.91762(16) 0.1122(5) 0.56927(13) 0.0263(6) Uani 1 1 d . . .
C17 C 0.95284(17) -0.0816(5) 0.58107(14) 0.0302(7) Uani 1 1 d . . .
H17 H 0.9767 -0.1389 0.5491 0.036 Uiso 1 1 calc R . .
C18 C 0.95216(17) -0.1880(5) 0.64011(15) 0.0337(7) Uani 1 1 d . . .
H18 H 0.9749 -0.3185 0.6474 0.040 Uiso 1 1 calc R . .
C19 C 0.91792(17) -0.1021(5) 0.68883(14) 0.0298(7) Uani 1 1 d . . .
H19 H 0.9179 -0.1736 0.7288 0.036 Uiso 1 1 calc R . .
C20 C 0.88388(15) 0.0915(5) 0.67718(13) 0.0240(6) Uani 1 1 d . . .
C21 C 0.88331(14) 0.2010(5) 0.61747(13) 0.0230(6) Uani 1 1 d . . .
H21 H 0.8604 0.3311 0.6102 0.028 Uiso 1 1 calc R . .
C22 C 0.84742(15) 0.1868(5) 0.72975(13) 0.0254(6) Uani 1 1 d . . .
C23 C 0.5362(4) 0.4736(15) 0.6623(4) 0.027(2) Uani 0.5 1 d D U P
H23 H 0.5312 0.3589 0.6926 0.033 Uiso 0.5 1 d R . P
C24 C 0.4883(10) 0.631(3) 0.6443(6) 0.033(3) Uani 0.5 1 d . U P
H24 H 0.4407 0.6245 0.6483 0.040 Uiso 0.5 1 d R . P
C25 C 0.5877(3) 0.7354(10) 0.6204(3) 0.0282(13) Uani 0.5 1 d D . P
H25 H 0.6245 0.8314 0.6150 0.034 Uiso 0.5 1 d R . P
C26 C 0.4940(4) 1.0035(11) 0.5949(3) 0.0380(15) Uani 0.5 1 d . . P
H26A H 0.5280 1.1126 0.6061 0.046 Uiso 0.5 1 d R . P
H26B H 0.4558 1.0367 0.6173 0.046 Uiso 0.5 1 d R . P
C27 C 0.4710(12) 1.009(3) 0.5198(9) 0.050(4) Uani 0.5 1 d . . P
H27A H 0.4390 1.1224 0.5073 0.060 Uiso 0.5 1 d R . P
H27B H 0.4518 0.8739 0.5034 0.060 Uiso 0.5 1 d R . P
C28 C 0.5336(11) 1.047(3) 0.4990(10) 0.054(5) Uani 0.5 1 d . . P
H28A H 0.5362 0.9857 0.4564 0.064 Uiso 0.5 1 d R . P
H28B H 0.5706 0.9934 0.5302 0.064 Uiso 0.5 1 d R . P
C29 C 0.5335(4) 1.2931(14) 0.4965(4) 0.0473(18) Uani 0.5 1 d . . P
H29A H 0.5147 1.3469 0.5341 0.057 Uiso 0.5 1 d R . P
H29B H 0.5794 1.3450 0.4991 0.057 Uiso 0.5 1 d R . P
C30 C 0.4260(3) 1.4376(12) 0.4269(3) 0.0379(15) Uani 0.5 1 d D . P
H30 H 0.3989 1.4636 0.4615 0.046 Uiso 0.5 1 d R . P
C31 C 0.4594(5) 1.4696(17) 0.3338(5) 0.037(3) Uani 0.5 1 d . U P
H31 H 0.4650 1.5326 0.2921 0.044 Uiso 0.5 1 d R . P
C32 C 0.5123(10) 1.398(3) 0.3754(7) 0.042(4) Uani 0.5 1 d . . P
H32 H 0.5562 1.3602 0.3641 0.051 Uiso 0.5 1 d R . P

loop_
_atom_site_aniso_label
_atom_site_aniso_U_11
_atom_site_aniso_U_22
_atom_site_aniso_U_33
_atom_site_aniso_U_23
_atom_site_aniso_U_13
_atom_site_aniso_U_12
Cd1 0.02603(12) 0.02440(12) 0.01669(11) 0.00274(7) 0.00397(8) 0.00045(8)
O1 0.0257(10) 0.0380(12) 0.0238(10) -0.0070(9) 0.0056(8) 0.0067(9)
O1W 0.084(2) 0.0288(12) 0.0412(12) 0.0074(11) -0.0055(13) -0.0144(13)
O2 0.0696(17) 0.0380(13) 0.0210(10) 0.0012(9) 0.0229(11) 0.0033(12)
O3 0.0409(13) 0.0448(13) 0.0171(9) 0.0053(9) 0.0113(9) 0.0115(11)
O4 0.0552(15) 0.0334(12) 0.0157(9) 0.0000(9) 0.0000(9) -0.0054(11)
O5 0.0541(15) 0.0393(12) 0.0189(10) -0.0070(9) 0.0115(10) -0.0017(11)
O6 0.0531(15) 0.0330(12) 0.0201(10) -0.0016(8) 0.0087(10) -0.0037(11)
N1 0.0337(10) 0.0340(12) 0.0355(11) 0.0015(7) 0.0046(7) 0.0008(7)
N2 0.027(3) 0.035(3) 0.031(3) -0.002(2) 0.004(2) 0.002(2)
N3 0.031(3) 0.049(4) 0.033(3) -0.002(2) -0.003(2) 0.010(3)
N4 0.0337(10) 0.0340(12) 0.0355(11) 0.0015(7) 0.0046(7) 0.0008(7)
C1 0.0230(14) 0.0335(16) 0.0235(14) -0.0045(12) 0.0053(11) 0.0006(13)
C2 0.0253(15) 0.0300(15) 0.0220(14) -0.0032(11) 0.0067(11) 0.0018(12)
C3 0.050(2) 0.0302(16) 0.0290(16) -0.0078(13) 0.0079(15) -0.0051(15)
C4 0.055(2) 0.0279(16) 0.0374(17) -0.0011(14) 0.0116(16) -0.0062(16)
C5 0.047(2) 0.0319(16) 0.0245(14) 0.0059(13) 0.0085(14) -0.0018(15)
C6 0.0326(16) 0.0314(16) 0.0202(13) -0.0023(11) 0.0055(12) 0.0006(13)
C7 0.0295(15) 0.0242(14) 0.0236(13) 0.0009(11) 0.0064(12) -0.0010(12)
C8 0.081(3) 0.0389(18) 0.0181(14) 0.0050(14) -0.0017(16) -0.013(2)
C9 0.0380(18) 0.0378(17) 0.0191(13) 0.0010(12) 0.0007(12) -0.0044(15)
C10 0.0331(16) 0.0359(16) 0.0211(13) 0.0045(13) 0.0041(12) -0.0041(14)
C11 0.0276(15) 0.0355(16) 0.0187(13) 0.0012(12) 0.0040(11) 0.0002(13)
C12 0.0411(18) 0.0355(17) 0.0230(14) -0.0007(13) 0.0039(13) -0.0038(15)
C13 0.050(2) 0.0313(16) 0.0265(15) 0.0069(13) 0.0042(14) -0.0070(16)
C14 0.048(2) 0.0379(17) 0.0192(13) 0.0055(13) 0.0059(13) -0.0012(16)
C15 0.0329(16) 0.0352(16) 0.0188(13) 0.0004(11) 0.0077(12) -0.0018(13)
C16 0.0282(15) 0.0342(16) 0.0173(13) 0.0003(11) 0.0061(11) 0.0002(13)
C17 0.0329(16) 0.0360(16) 0.0234(14) -0.0076(12) 0.0100(12) 0.0066(14)
C18 0.0381(18) 0.0310(16) 0.0336(16) -0.0002(13) 0.0102(14) 0.0073(14)
C19 0.0372(17) 0.0298(15) 0.0235(14) 0.0064(12) 0.0084(13) 0.0047(13)
C20 0.0249(14) 0.0313(15) 0.0169(12) -0.0013(11) 0.0073(11) -0.0020(12)
C21 0.0233(14) 0.0267(14) 0.0193(12) 0.0003(11) 0.0041(11) 0.0029(12)
C22 0.0264(15) 0.0282(15) 0.0230(13) -0.0037(12) 0.0081(11) -0.0062(13)
C23 0.028(2) 0.027(2) 0.027(2) 0.0009(10) 0.0043(10) -0.0004(10)
C24 0.036(5) 0.042(6) 0.026(6) 0.010(5) 0.016(5) 0.009(4)
C25 0.026(3) 0.032(3) 0.026(3) 0.005(2) 0.001(2) -0.002(3)
C26 0.042(4) 0.033(3) 0.040(3) 0.005(3) 0.007(3) 0.011(3)
C27 0.053(9) 0.048(8) 0.051(8) 0.015(6) 0.013(7) 0.011(6)
C28 0.032(6) 0.063(10) 0.061(11) 0.021(7) -0.013(7) 0.015(7)
C29 0.035(4) 0.060(5) 0.043(4) -0.004(4) -0.008(3) 0.004(4)
C30 0.031(3) 0.045(4) 0.040(3) -0.001(3) 0.012(3) 0.002(3)
C31 0.037(3) 0.037(3) 0.037(3) -0.0009(10) 0.0055(10) -0.0002(10)
C32 0.028(4) 0.061(7) 0.040(9) -0.014(6) 0.012(6) 0.004(4)

loop_
_atom_type_symbol
_atom_type_description
_atom_type_scat_dispersion_real
_atom_type_scat_dispersion_imag
_atom_type_scat_source
C C 0.0181 0.0091 'International Tables Vol C Tables 4.2.6.8 and 6.1.1.4'
H H 0.0000 0.0000 'International Tables Vol C Tables 4.2.6.8 and 6.1.1.4'
N N 0.0311 0.0180 'International Tables Vol C Tables 4.2.6.8 and 6.1.1.4'
O O 0.0492 0.0322 'International Tables Vol C Tables 4.2.6.8 and 6.1.1.4'
Cd Cd 0.1185 4.6533 'International Tables Vol C Tables 4.2.6.8 and 6.1.1.4'

loop_
_geom_angle_atom_site_label_1
_geom_angle_atom_site_label_2
_geom_angle_atom_site_label_3
_geom_angle
_geom_angle_site_symmetry_1
_geom_angle_site_symmetry_3
O1 Cd1 O1 77.06(8) . 2_656
O1 Cd1 O1W 74.76(9) . .
O1 Cd1 O2 102.38(9) . 2_656
O1 Cd1 O5 93.62(8) . 2_655
O1 Cd1 O6 104.90(8) . 2_655
O1 Cd1 N4 152.58(18) . 3_676
O1 Cd1 C1 101.71(8) . 2_655
O1 Cd1 C1 152.52(8) 2_656 2_655
O1W Cd1 O1 91.09(8) . 2_656
O1W Cd1 O2 143.13(8) . 2_656
O1W Cd1 O5 138.78(9) . 2_655
O1W Cd1 O6 89.90(8) . 2_655
O1W Cd1 C1 115.34(9) . 2_655
O2 Cd1 O1 53.35(7) 2_656 2_656
O2 Cd1 O5 77.60(7) 2_656 2_655
O2 Cd1 O6 125.34(8) 2_656 2_655
O2 Cd1 C1 101.34(8) 2_656 2_655
O5 Cd1 O1 125.32(7) 2_655 2_656
O5 Cd1 C1 27.41(8) 2_655 2_655
O6 Cd1 O1 177.98(8) 2_655 2_656
O6 Cd1 O5 54.40(7) 2_655 2_655
O6 Cd1 C1 27.05(8) 2_655 2_655
N1 Cd1 O1 92.13(19) . 2_656
N1 Cd1 O1 160.64(19) . .
N1 Cd1 O1W 89.6(2) . .
N1 Cd1 O2 83.1(2) . 2_656
N1 Cd1 O5 105.71(19) . 2_655
N1 Cd1 O6 86.1(2) . 2_655
N1 Cd1 N4 8.1(3) . 3_676
N1 Cd1 C1 95.26(19) . 2_655
N4 Cd1 O1 87.61(18) 3_676 2_656
N4 Cd1 O1W 83.1(2) 3_676 .
N4 Cd1 O2 85.7(2) 3_676 2_656
N4 Cd1 O5 113.76(19) 3_676 2_655
N4 Cd1 O6 90.77(18) 3_676 2_655
N4 Cd1 C1 102.26(18) 3_676 2_655
Cd1 O1 Cd1 102.51(8) . 2_656
C22 O1 Cd1 89.62(16) . 2_656
C22 O1 Cd1 126.26(19) . .
Cd1 O1W H1WA 111.5 . .
Cd1 O1W H1WB 110.7 . .
H1WA O1W H1WB 102.7 . .
C22 O2 Cd1 95.23(18) . 2_656
C16 O3 C15 117.8(2) . .
C6 O4 C8 117.1(2) . .
C1 O5 Cd1 91.35(19) . 2_655
C1 O6 Cd1 91.72(17) . 2_655
N4 N1 Cd1 95(3) 3_676 .
N4 N1 C23 81(3) 3_676 .
N4 N1 C25 49(2) 3_676 .
N4 N1 C30 111(3) 3_676 3_676
N4 N1 C31 66(3) 3_676 3_676
C23 N1 Cd1 131.8(6) . .
C23 N1 C25 97.1(6) . .
C25 N1 Cd1 116.3(5) . .
C30 N1 Cd1 121.5(6) 3_676 .
C30 N1 C23 104.3(7) 3_676 .
C30 N1 C25 61.9(5) 3_676 .
C30 N1 C31 104.1(7) 3_676 3_676
C31 N1 Cd1 134.4(6) 3_676 .
C31 N1 C23 15.4(5) 3_676 .
C31 N1 C25 83.6(6) 3_676 .
N3 N2 C31 76.6(4) 3_676 3_676
C24 N2 N3 72.3(6) . 3_676
C24 N2 C26 127.0(9) . .
C24 N2 C31 40.0(9) . 3_676
C24 N2 C32 18.2(8) . 3_676
C25 N2 N3 85.1(4) . 3_676
C25 N2 C24 107.8(9) . .
C25 N2 C26 125.2(6) . .
C25 N2 C31 68.6(4) . 3_676
C25 N2 C32 103.9(9) . 3_676
C26 N2 N3 110.3(5) . 3_676
C26 N2 C31 164.1(5) . 3_676
C32 N2 N3 54.1(6) 3_676 3_676
C32 N2 C26 128.2(10) 3_676 .
C32 N2 C31 43.8(8) 3_676 3_676
N2 N3 C24 49.1(6) 3_676 3_676
N2 N3 C25 43.1(3) 3_676 3_676
C24 N3 C25 72.7(7) 3_676 3_676
C29 N3 N2 112.7(5) . 3_676
C29 N3 C24 128.4(8) . 3_676
C29 N3 C25 131.8(5) . 3_676
C30 N3 N2 90.6(5) . 3_676
C30 N3 C24 102.7(8) . 3_676
C30 N3 C25 47.7(4) . 3_676
C30 N3 C29 127.5(6) . .
C32 N3 N2 57.5(8) . 3_676
C32 N3 C24 8.4(13) . 3_676
C32 N3 C25 79.3(9) . 3_676
C32 N3 C29 127.7(10) . .
C32 N3 C30 104.6(10) . .
N1 N4 Cd1 77(3) 3_676 3_676
N1 N4 C23 86(3) 3_676 3_676
N1 N4 C25 120(3) 3_676 3_676
N1 N4 C30 57(2) 3_676 .
N1 N4 C31 100(3) 3_676 .
C23 N4 Cd1 128.8(6) 3_676 3_676
C23 N4 C30 97.6(6) 3_676 .
C25 N4 Cd1 123.1(6) 3_676 3_676
C25 N4 C23 107.5(8) 3_676 3_676
C25 N4 C30 62.9(5) 3_676 .
C30 N4 Cd1 111.3(5) . 3_676
C31 N4 Cd1 137.6(7) . 3_676
C31 N4 C23 15.3(5) . 3_676
C31 N4 C25 95.6(8) . 3_676
C31 N4 C30 101.0(7) . .
O5 C1 Cd1 61.25(16) . 2_655
O5 C1 C2 118.6(3) . .
O6 C1 Cd1 61.23(15) . 2_655
O6 C1 O5 122.3(3) . .
O6 C1 C2 119.1(3) . .
C2 C1 Cd1 175.2(2) . 2_655
C3 C2 C1 121.4(3) . .
C7 C2 C1 118.3(3) . .
C7 C2 C3 120.2(3) . .
C2 C3 H3 120.7 . .
C4 C3 C2 118.6(3) . .
C4 C3 H3 120.7 . .
C3 C4 H4 119.1 . .
C3 C4 C5 121.8(3) . .
C5 C4 H4 119.1 . .
C4 C5 H5 120.5 . .
C6 C5 C4 119.0(3) . .
C6 C5 H5 120.5 . .
O4 C6 C5 124.8(3) . .
O4 C6 C7 115.3(3) . .
C5 C6 C7 119.8(3) . .
C2 C7 C6 120.5(3) . .
C2 C7 H7 119.8 . .
C6 C7 H7 119.8 . .
O4 C8 H8A 109.5 . .
O4 C8 H8B 109.5 . .
O4 C8 C9 110.5(3) . .
H8A C8 H8B 108.1 . .
C9 C8 H8A 109.5 . .
C9 C8 H8B 109.6 . .
C10 C9 C8 117.9(3) . .
C10 C9 C14 119.3(3) . .
C14 C9 C8 122.6(3) . .
C9 C10 H10 119.6 . .
C11 C10 C9 120.7(3) . .
C11 C10 H10 119.6 . .
C10 C11 C15 119.8(3) . .
C12 C11 C10 119.2(3) . .
C12 C11 C15 120.9(3) . .
C11 C12 H12 119.9 . .
C11 C12 C13 120.3(3) . .
C13 C12 H12 119.9 . .
C12 C13 H13 119.9 . .
C14 C13 C12 120.2(3) . .
C14 C13 H13 119.9 . .
C9 C14 H14 119.9 . .
C13 C14 C9 120.2(3) . .
C13 C14 H14 119.9 . .
O3 C15 C11 107.2(2) . .
O3 C15 H15A 110.3 . .
O3 C15 H15B 110.3 . .
C11 C15 H15A 110.3 . .
C11 C15 H15B 110.3 . .
H15A C15 H15B 108.5 . .
O3 C16 C17 114.8(2) . .
O3 C16 C21 125.0(3) . .
C21 C16 C17 120.2(3) . .
C16 C17 H17 120.0 . .
C18 C17 C16 120.0(3) . .
C18 C17 H17 120.0 . .
C17 C18 H18 119.7 . .
C17 C18 C19 120.6(3) . .
C19 C18 H18 119.7 . .
C18 C19 H19 120.4 . .
C20 C19 C18 119.1(3) . .
C20 C19 H19 120.4 . .
C19 C20 C21 121.2(3) . .
C19 C20 C22 119.5(3) . .
C21 C20 C22 119.2(3) . .
C16 C21 C20 118.8(3) . .
C16 C21 H21 120.6 . .
C20 C21 H21 120.6 . .
O1 C22 C20 119.2(3) . .
O2 C22 O1 121.4(3) . .
O2 C22 C20 119.4(3) . .
N1 C23 H23 122.1 . .
N1 C23 C32 104.9(10) . 3_676
N4 C23 N1 13.5(5) 3_676 .
N4 C23 H23 125.4 3_676 .
N4 C23 C32 103.6(10) 3_676 3_676
C24 C23 N1 113.1(10) . .
C24 C23 N4 107.7(10) . 3_676
C24 C23 H23 124.8 . .
C24 C23 C32 18.2(8) . 3_676
C31 C23 N1 78(3) 3_676 .
C31 C23 N4 65(2) 3_676 3_676
C31 C23 H23 127.9 3_676 .
C31 C23 C24 61(3) 3_676 .
C31 C23 C32 72(3) 3_676 3_676
C32 C23 H23 130.9 3_676 .
N2 C24 N3 58.6(6) . 3_676
N2 C24 C23 106.0(14) . .
N2 C24 H24 127.2 . .
N3 C24 H24 115.2 3_676 .
C23 C24 N3 90.0(9) . 3_676
C23 C24 H24 126.8 . .
C31 C24 N2 94.8(14) 3_676 .
C31 C24 N3 92.7(11) 3_676 3_676
C31 C24 C23 15.1(6) 3_676 .
C31 C24 H24 137.1 3_676 .
C32 C24 N2 85(5) 3_676 .
C32 C24 N3 26(4) 3_676 3_676
C32 C24 C23 83(5) 3_676 .
C32 C24 H24 99.1 3_676 .
C32 C24 C31 92(5) 3_676 3_676
N1 C25 N3 79.2(5) . 3_676
N1 C25 H25 124.7 . .
N1 C25 C31 45.4(5) . 3_676
N2 C25 N1 110.7(6) . .
N2 C25 N3 51.8(3) . 3_676
N2 C25 H25 124.6 . .
N2 C25 C30 95.7(5) . 3_676
N2 C25 C31 70.3(5) . 3_676
N3 C25 H25 136.4 3_676 .
N4 C25 N1 11.0(5) 3_676 .
N4 C25 N2 110.8(6) 3_676 .
N4 C25 N3 87.0(5) 3_676 3_676
N4 C25 H25 123.2 3_676 .
N4 C25 C30 64.0(4) 3_676 3_676
N4 C25 C31 41.6(5) 3_676 3_676
C30 C25 N1 53.2(5) 3_676 .
C30 C25 N3 44.0(3) 3_676 3_676
C30 C25 H25 117.3 3_676 .
C30 C25 C31 76.8(5) 3_676 3_676
C31 C25 N3 68.4(4) 3_676 3_676
C31 C25 H25 155.0 3_676 .
N2 C26 H26A 108.7 . .
N2 C26 H26B 108.7 . .
N2 C26 C27 113.4(9) . .
N2 C26 C28 103.2(7) . 3_676
H26A C26 H26B 107.8 . .
C27 C26 H26A 109.0 . .
C27 C26 H26B 109.1 . .
C27 C26 C28 10.4(12) . 3_676
C28 C26 H26A 116.2 3_676 .
C28 C26 H26B 111.9 3_676 .
C26 C27 H27A 111.8 . .
C26 C27 H27B 112.1 . .
C26 C27 C29 98.8(12) . 3_676
C27 C27 C26 113(2) 3_676 .
C27 C27 H27A 115.9 3_676 .
C27 C27 H27B 92.7 3_676 .
C27 C27 C29 81.8(15) 3_676 3_676
H27A C27 H27B 109.7 . .
C28 C27 C26 98.9(13) . .
C28 C27 C26 137(5) 3_676 .
C28 C27 C27 68(5) 3_676 3_676
C28 C27 C27 20.1(11) . 3_676
C28 C27 H27A 112.2 . .
C28 C27 H27A 104.8 3_676 .
C28 C27 H27B 30.3 3_676 .
C28 C27 H27B 111.8 . .
C28 C27 C28 88(5) 3_676 .
C28 C27 C29 38(4) 3_676 3_676
C28 C27 C29 97.9(11) . 3_676
C29 C27 H27A 131.9 3_676 .
C29 C27 H27B 22.2 3_676 .
C26 C28 H28A 23.5 3_676 .
C26 C28 H28B 133.0 3_676 .
C27 C28 C26 33(4) 3_676 3_676
C27 C28 C26 97.7(10) . 3_676
C27 C28 C27 92(5) 3_676 .
C27 C28 C28 72(5) 3_676 3_676
C27 C28 C28 20.6(11) . 3_676
C27 C28 H28A 23.3 3_676 .
C27 C28 H28A 111.9 . .
C27 C28 H28B 111.7 . .
C27 C28 H28B 107.6 3_676 .
C27 C28 C29 100.7(12) . .
C27 C28 C29 130(5) 3_676 .
C28 C28 C26 80.2(14) 3_676 3_676
C28 C28 H28A 91.8 3_676 .
C28 C28 H28B 117.3 3_676 .
C28 C28 C29 113.7(18) 3_676 .
H28A C28 H28B 109.5 . .
C29 C28 C26 97.3(11) . 3_676
C29 C28 H28A 111.4 . .
C29 C28 H28B 111.5 . .
N3 C29 C27 101.3(7) . 3_676
N3 C29 C28 112.4(9) . .
N3 C29 H29A 108.9 . .
N3 C29 H29B 109.1 . .
C27 C29 H29A 118.0 3_676 .
C27 C29 H29B 111.2 3_676 .
C28 C29 C27 11.9(11) . 3_676
C28 C29 H29A 108.7 . .
C28 C29 H29B 109.7 . .
H29A C29 H29B 107.9 . .
N1 C30 N3 112.6(6) 3_676 .
N1 C30 N4 12.0(5) 3_676 .
N1 C30 C25 65.0(5) 3_676 3_676
N1 C30 H30 120.4 3_676 .
N3 C30 N4 108.4(6) . .
N3 C30 C25 88.3(5) . 3_676
N3 C30 H30 125.7 . .
N4 C30 H30 125.8 . .
C25 C30 N4 53.0(4) 3_676 .
C25 C30 H30 123.1 3_676 .
N1 C31 N2 88.7(6) 3_676 3_676
N1 C31 C25 51.1(5) 3_676 3_676
N1 C31 H31 125.2 3_676 .
N2 C31 H31 139.6 3_676 .
N4 C31 N1 13.6(6) . 3_676
N4 C31 N2 83.3(7) . 3_676
N4 C31 C25 42.9(5) . 3_676
N4 C31 H31 124.1 . .
N4 C31 C32 114.1(11) . .
C23 C31 N1 87(3) 3_676 3_676
C23 C31 N2 134(3) 3_676 3_676
C23 C31 N4 100(3) 3_676 .
C23 C31 C24 104(3) 3_676 3_676
C23 C31 C25 131(3) 3_676 3_676
C23 C31 H31 75.4 3_676 .
C23 C31 C32 92(3) 3_676 .
C24 C31 N1 125.3(11) 3_676 3_676
C24 C31 N2 45.3(9) 3_676 3_676
C24 C31 N4 125.3(12) 3_676 .
C24 C31 C25 85.8(10) 3_676 3_676
C24 C31 H31 109.3 3_676 .
C24 C31 C32 19.3(9) 3_676 .
C25 C31 N2 41.1(3) 3_676 3_676
C25 C31 H31 146.9 3_676 .
C32 C31 N1 110.3(10) . 3_676
C32 C31 N2 46.8(10) . 3_676
C32 C31 C25 81.9(10) . 3_676
C32 C31 H31 121.6 . .
N2 C32 H32 106.2 3_676 .
N3 C32 N2 68.4(10) . 3_676
N3 C32 C23 107.2(13) . 3_676
N3 C32 H32 125.5 . .
C23 C32 N2 103.3(14) 3_676 3_676
C23 C32 H32 125.9 3_676 .
C24 C32 N2 77(5) 3_676 3_676
C24 C32 N3 145(6) 3_676 .
C24 C32 C23 78(5) 3_676 3_676
C24 C32 C31 68(5) 3_676 .
C24 C32 H32 65.8 3_676 .
C31 C32 N2 89.4(13) . 3_676
C31 C32 N3 108.3(14) . .
C31 C32 C23 15.4(6) . 3_676
C31 C32 H32 126.1 . .

loop_
_geom_bond_atom_site_label_1
_geom_bond_atom_site_label_2
_geom_bond_distance
_geom_bond_site_symmetry_2
Cd1 O1 2.302(2) .
Cd1 O1 2.499(2) 2_656
Cd1 O1W 2.341(2) .
Cd1 O2 2.390(2) 2_656
Cd1 O5 2.397(2) 2_655
Cd1 O6 2.397(2) 2_655
Cd1 N1 2.260(9) .
Cd1 N4 2.311(9) 3_676
Cd1 C1 2.734(3) 2_655
O1 Cd1 2.499(2) 2_656
O1 C22 1.270(4) .
O1W H1WA 0.8853 .
O1W H1WB 0.8842 .
O2 Cd1 2.390(2) 2_656
O2 C22 1.249(4) .
O3 C15 1.433(4) .
O3 C16 1.369(3) .
O4 C6 1.378(4) .
O4 C8 1.412(4) .
O5 Cd1 2.397(2) 2_655
O5 C1 1.259(4) .
O6 Cd1 2.397(2) 2_655
O6 C1 1.244(4) .
N1 N4 0.325(13) 3_676
N1 C23 1.393(11) .
N1 C25 1.488(9) .
N1 C30 1.314(11) 3_676
N1 C31 1.362(13) 3_676
N2 N3 1.545(8) 3_676
N2 C24 1.370(19) .
N2 C25 1.343(7) .
N2 C26 1.466(8) .
N2 C31 1.922(11) 3_676
N2 C32 1.40(2) 3_676
N3 N2 1.545(8) 3_676
N3 C24 1.725(14) 3_676
N3 C25 1.959(8) 3_676
N3 C29 1.482(9) .
N3 C30 1.362(6) .
N3 C32 1.346(16) .
N4 Cd1 2.311(9) 3_676
N4 N1 0.325(13) 3_676
N4 C23 1.379(13) 3_676
N4 C25 1.300(10) 3_676
N4 C30 1.463(7) .
N4 C31 1.267(13) .
C1 Cd1 2.734(3) 2_655
C1 C2 1.510(4) .
C2 C3 1.398(4) .
C2 C7 1.382(4) .
C3 H3 0.9300 .
C3 C4 1.386(5) .
C4 H4 0.9300 .
C4 C5 1.391(5) .
C5 H5 0.9300 .
C5 C6 1.387(4) .
C6 C7 1.397(4) .
C7 H7 0.9300 .
C8 H8A 0.9700 .
C8 H8B 0.9700 .
C8 C9 1.502(4) .
C9 C10 1.391(4) .
C9 C14 1.391(5) .
C10 H10 0.9300 .
C10 C11 1.390(4) .
C11 C12 1.384(4) .
C11 C15 1.510(4) .
C12 H12 0.9300 .
C12 C13 1.393(4) .
C13 H13 0.9300 .
C13 C14 1.378(5) .
C14 H14 0.9300 .
C15 H15A 0.9700 .
C15 H15B 0.9700 .
C16 C17 1.397(4) .
C16 C21 1.388(4) .
C17 H17 0.9300 .
C17 C18 1.378(4) .
C18 H18 0.9300 .
C18 C19 1.388(4) .
C19 H19 0.9300 .
C19 C20 1.385(4) .
C20 C21 1.397(4) .
C20 C22 1.499(4) .
C21 H21 0.9300 .
C23 N4 1.379(13) 3_676
C23 H23 0.9598 .
C23 C24 1.376(19) .
C23 C31 0.370(12) 3_676
C23 C32 1.39(2) 3_676
C24 N3 1.725(14) 3_676
C24 H24 0.9598 .
C24 C31 1.24(2) 3_676
C24 C32 0.44(2) 3_676
C25 N3 1.959(8) 3_676
C25 N4 1.300(10) 3_676
C25 H25 0.9600 .
C25 C30 1.448(9) 3_676
C25 C31 1.901(12) 3_676
C26 H26A 0.9601 .
C26 H26B 0.9600 .
C26 C27 1.540(19) .
C26 C28 1.947(19) 3_676
C27 C27 1.50(5) 3_676
C27 H27A 0.9600 .
C27 H27B 0.9600 .
C27 C28 1.386(10) .
C27 C28 0.51(2) 3_676
C27 C29 1.91(2) 3_676
C28 C26 1.947(19) 3_676
C28 C27 0.51(2) 3_676
C28 C28 1.46(5) 3_676
C28 H28A 0.9600 .
C28 H28B 0.9596 .
C28 C29 1.53(2) .
C29 C27 1.91(2) 3_676
C29 H29A 0.9600 .
C29 H29B 0.9598 .
C30 N1 1.314(11) 3_676
C30 C25 1.448(9) 3_676
C30 H30 0.9597 .
C31 N1 1.362(13) 3_676
C31 N2 1.922(11) 3_676
C31 C23 0.370(12) 3_676
C31 C24 1.24(2) 3_676
C31 C25 1.901(12) 3_676
C31 H31 0.9598 .
C31 C32 1.33(2) .
C32 N2 1.40(2) 3_676
C32 C23 1.39(2) 3_676
C32 C24 0.44(2) 3_676
C32 H32 0.9598 .
